data_4348053
loop_
_publ_author_name
'Yang, Kai'
'Li, Shi-Li'
'Zhang, Fu-Qiang'
'Zhang, Xian-Ming'

_publ_section_title
;
 Simultaneous Luminescent Thermochromism, Vapochromism, Solvatochromism,
 and Mechanochromism in a C3-Symmetric Cubane [Cu4I4P4] Cluster without
 Cu-Cu Interaction.
;
_journal_issue 15
_journal_name_full 'Inorganic chemistry'
_journal_page_first 7323
_journal_page_last 7325
_journal_paper_doi 10.1021/acs.inorgchem.6b00922
_journal_volume 55
_journal_year 2016
_chemical_formula_moiety 'C84 H84 Cu4 I4 P4'
_chemical_formula_sum 'C84 H84 Cu4 I4 P4'
_chemical_formula_weight 1979.15
_space_group_crystal_system cubic
_space_group_IT_number 220
_space_group_name_Hall 'I -4bd 2c 3'
_space_group_name_H-M_alt 'I -4 3 d'
_atom_sites_solution_hydrogens geom
_atom_sites_solution_primary direct
_audit_creation_date 2016-07-09
_audit_creation_method
;
  Olex2 1.2
  (compiled 2012.05.09 svn.r2324, GUI svn.r4230)
;
_cell_angle_alpha 90
_cell_angle_beta 90
_cell_angle_gamma 90
_cell_formula_units_Z 16
_cell_length_a 31.60961(19)
_cell_length_b 31.60961(19)
_cell_length_c 31.60961(19)
_cell_measurement_reflns_used 7839
_cell_measurement_temperature 100.2(5)
_cell_measurement_theta_max 73.0060
_cell_measurement_theta_min 5.2450
_cell_volume 31583.3(3)
_computing_cell_refinement
;
CrysAlisPro, Agilent Technologies,
Version 1.171.37.35 (release 13-08-2014 CrysAlis171 .NET)
(compiled Aug 13 2014,18:06:01)
;
_computing_data_collection
;
CrysAlisPro, Agilent Technologies,
Version 1.171.37.35 (release 13-08-2014 CrysAlis171 .NET)
(compiled Aug 13 2014,18:06:01)
;
_computing_data_reduction
;
CrysAlisPro, Agilent Technologies,
Version 1.171.37.35 (release 13-08-2014 CrysAlis171 .NET)
(compiled Aug 13 2014,18:06:01)
;
_computing_molecular_graphics
;
O. V. Dolomanov, L. J. Bourhis, R. J. Gildea, J. A. K. Howard and H. Puschmann,
OLEX2: a complete structure solution, refinement and analysis program.
J. Appl. Cryst. (2009). 42, 339-341.
;
_computing_publication_material
;
O. V. Dolomanov, L. J. Bourhis, R. J. Gildea, J. A. K. Howard and H. Puschmann,
OLEX2: a complete structure solution, refinement and analysis program.
J. Appl. Cryst. (2009). 42, 339-341.
;
_computing_structure_refinement
;
XL, G.M. Sheldrick, Acta Cryst.
(2008). A64, 112-122
;
_computing_structure_solution
;
SHELXS, G.M. Sheldrick, Acta Cryst.
(2008). A64, 112-122
;
_diffrn_ambient_environment N~2~
_diffrn_ambient_temperature 100.2(5)
_diffrn_detector 'CCD plate'
_diffrn_detector_area_resol_mean 16.0710
_diffrn_detector_type Eos
_diffrn_measured_fraction_theta_full 0.9665
_diffrn_measured_fraction_theta_max 0.8168
_diffrn_measurement_details
;
#__ type_ start__ end____ width___ exp.time_
  1 omega  -67.00  -41.00   1.0000    1.5000
omega____ theta____ kappa____ phi______ frames
    -        0.0000  178.0000  -30.0000 26

#__ type_ start__ end____ width___ exp.time_
  2 omega  -13.00   51.00   1.0000   14.0000
omega____ theta____ kappa____ phi______ frames
    -       56.0000  -57.0000   30.0000 64

#__ type_ start__ end____ width___ exp.time_
  3 omega   59.00   88.00   1.0000   70.0000
omega____ theta____ kappa____ phi______ frames
    -      112.0000  -38.0000    0.0000 29

#__ type_ start__ end____ width___ exp.time_
  4 omega   40.00   71.00   1.0000   70.0000
omega____ theta____ kappa____ phi______ frames
    -      112.0000  -38.0000  -30.0000 31

#__ type_ start__ end____ width___ exp.time_
  5 omega   48.00   92.00   1.0000   70.0000
omega____ theta____ kappa____ phi______ frames
    -      112.0000  -50.0000 -120.0000 44

#__ type_ start__ end____ width___ exp.time_
  6 omega   79.00  104.00   1.0000   70.0000
omega____ theta____ kappa____ phi______ frames
    -      112.0000  -50.0000  150.0000 25
;
_diffrn_measurement_device 'four-circle diffractometer'
_diffrn_measurement_device_type 'Xcalibur, Eos, Gemini'
_diffrn_measurement_method '\w scans'
_diffrn_orient_matrix_UB_11 -0.0020994000
_diffrn_orient_matrix_UB_12 -0.0205756000
_diffrn_orient_matrix_UB_13 0.0441455000
_diffrn_orient_matrix_UB_21 0.0409404000
_diffrn_orient_matrix_UB_22 -0.0247195000
_diffrn_orient_matrix_UB_23 -0.0095047000
_diffrn_orient_matrix_UB_31 0.0263154000
_diffrn_orient_matrix_UB_32 0.0366326000
_diffrn_orient_matrix_UB_33 0.0183613000
_diffrn_radiation_monochromator graphite
_diffrn_radiation_probe x-ray
_diffrn_radiation_type 'Cu K\a'
_diffrn_radiation_wavelength 1.54184
_diffrn_reflns_av_R_equivalents 0.0275
_diffrn_reflns_av_unetI/netI 0.0276
_diffrn_reflns_Laue_measured_fraction_full 0.998
_diffrn_reflns_Laue_measured_fraction_max 0.990
_diffrn_reflns_limit_h_max 38
_diffrn_reflns_limit_h_min -25
_diffrn_reflns_limit_k_max 38
_diffrn_reflns_limit_k_min -20
_diffrn_reflns_limit_l_max 38
_diffrn_reflns_limit_l_min -17
_diffrn_reflns_number 14474
_diffrn_reflns_point_group_measured_fraction_full 0.846
_diffrn_reflns_point_group_measured_fraction_max 0.821
_diffrn_reflns_theta_full 67.684
_diffrn_reflns_theta_max 73.031
_diffrn_reflns_theta_min 3.956
_diffrn_source 'Enhance (Cu) X-ray Source'
_exptl_absorpt_coefficient_mu 14.580
_exptl_absorpt_correction_T_max 1.00000
_exptl_absorpt_correction_T_min 0.64393
_exptl_absorpt_correction_type multi-scan
_exptl_absorpt_process_details
;
CrysAlisPro, Agilent Technologies,
Version 1.171.37.35 (release 13-08-2014 CrysAlis171 .NET)
(compiled Aug 13 2014,18:06:01)
Empirical absorption correction using spherical harmonics,
 implemented in SCALE3 ABSPACK scaling algorithm.
;
_exptl_crystal_density_diffrn 1.665
_exptl_crystal_description
;
;
_exptl_crystal_F_000 15616
_refine_diff_density_max 0.864
_refine_diff_density_min -1.439
_refine_diff_density_rms 0.148
_refine_ls_abs_structure_details
;
 Flack x determined using 1488 quotients [(I+)-(I-)]/[(I+)+(I-)]
 (Parsons, Flack and Wagner, Acta Cryst. B69 (2013) 249-259).
;
_refine_ls_abs_structure_Flack -0.012(3)
_refine_ls_extinction_method none
_refine_ls_goodness_of_fit_ref 1.051
_refine_ls_hydrogen_treatment constr
_refine_ls_matrix_type full
_refine_ls_number_parameters 293
_refine_ls_number_reflns 4334
_refine_ls_number_restraints 1
_refine_ls_restrained_S_all 1.051
_refine_ls_R_factor_all 0.0336
_refine_ls_R_factor_gt 0.0320
_refine_ls_shift/su_max 0.001
_refine_ls_shift/su_mean 0.000
_refine_ls_structure_factor_coef Fsqd
_refine_ls_weighting_details 'w=1/[\s^2^(Fo^2^)+(0.0501P)^2^+179.9316P] where P=(Fo^2^+2Fc^2^)/3'
_refine_ls_weighting_scheme calc
_refine_ls_wR_factor_gt 0.0816
_refine_ls_wR_factor_ref 0.0836
_reflns_Friedel_coverage 0.570
_reflns_Friedel_fraction_full 0.674
_reflns_Friedel_fraction_max 0.633
_reflns_number_gt 4214
_reflns_number_total 4334
_reflns_threshold_expression 'I > 2\s(I)'
_cod_data_source_file ic6b00922_si_003.cif
_cod_data_source_block n2-cu4i4p4
_cod_original_cell_volume 31583.3(6)
_cod_database_code 4348053
_chemical_oxdiff_formula 'Cu I P C H '
_reflns_odcompleteness_completeness 96.65
_reflns_odcompleteness_iscentric 1
_reflns_odcompleteness_theta 74.33
_shelx_shelxl_version_number 2014/7
_shelx_space_group_comment
;
The symmetry employed for this shelxl refinement is uniquely defined
by the following loop, which should always be used as a source of
symmetry information in preference to the above space-group names.
They are only intended as comments.
;

loop_
_space_group_symop_operation_xyz
'x, y, z'
'y+1/4, -x+3/4, -z+1/4'
'x, -y, -z+1/2'
'z, x, y'
'-x, -y+1/2, z'
'y+1/4, x+1/4, z+1/4'
'-y+1/4, -x+3/4, z+3/4'
'-z+1/4, y+1/4, -x+3/4'
'x+1/4, -z+3/4, -y+1/4'
'-z+1/2, x, -y'
'z, -x, -y+1/2'
'y, z, x'
'-y+3/4, x+3/4, -z+1/4'
'-x, y+1/2, -z+1/2'
'-z, -x+1/2, y'
'z+1/4, y+1/4, x+1/4'
'x+1/4, z+1/4, y+1/4'
'-z+1/4, -y+3/4, x+3/4'
'-x+1/4, -z+3/4, y+3/4'
'z+1/4, -y+3/4, -x+1/4'
'-y, -z+1/2, x'
'y, -z, -x+1/2'
'-y+1/2, z, -x'
'-x+3/4, z+3/4, -y+1/4'
'x+1/2, y+1/2, z+1/2'
'y+3/4, -x+5/4, -z+3/4'
'x+1/2, -y+1/2, -z+1'
'z+1/2, x+1/2, y+1/2'
'-x+1/2, -y+1, z+1/2'
'y+3/4, x+3/4, z+3/4'
'-y+3/4, -x+5/4, z+5/4'
'-z+3/4, y+3/4, -x+5/4'
'x+3/4, -z+5/4, -y+3/4'
'-z+1, x+1/2, -y+1/2'
'z+1/2, -x+1/2, -y+1'
'y+1/2, z+1/2, x+1/2'
'-y+5/4, x+5/4, -z+3/4'
'-x+1/2, y+1, -z+1'
'-z+1/2, -x+1, y+1/2'
'z+3/4, y+3/4, x+3/4'
'x+3/4, z+3/4, y+3/4'
'-z+3/4, -y+5/4, x+5/4'
'-x+3/4, -z+5/4, y+5/4'
'z+3/4, -y+5/4, -x+3/4'
'-y+1/2, -z+1, x+1/2'
'y+1/2, -z+1/2, -x+1'
'-y+1, z+1/2, -x+1/2'
'-x+5/4, z+5/4, -y+3/4'

loop_
_atom_site_label
_atom_site_type_symbol
_atom_site_fract_x
_atom_site_fract_y
_atom_site_fract_z
_atom_site_U_iso_or_equiv
_atom_site_adp_type
_atom_site_occupancy
_atom_site_site_symmetry_order
_atom_site_calc_flag
_atom_site_refinement_flags_posn
_atom_site_refinement_flags_adp
_atom_site_refinement_flags_occupancy
Cu1 Cu 0.53341(4) 0.50969(3) 0.59104(3) 0.0206(2) Uani 1 1 d . . .
Cu2 Cu 0.60065(3) 0.60065(3) 0.60065(3) 0.0163(4) Uani 1 3 d S T P
I1 I 0.50916(2) 0.50916(2) 0.50916(2) 0.01388(16) Uani 1 3 d S T P
I2 I 0.51710(2) 0.58860(2) 0.61850(2) 0.01694(12) Uani 1 1 d . . .
P1 P 0.50690(6) 0.45609(6) 0.62889(5) 0.0156(3) Uani 1 1 d . . .
P2 P 0.64160(5) 0.64160(5) 0.64160(5) 0.0112(5) Uani 1 3 d S T P
C1 C 0.51859(19) 0.4032(2) 0.6085(2) 0.0127(12) Uani 1 1 d . . .
C2 C 0.5240(2) 0.3985(2) 0.5648(2) 0.0160(13) Uani 1 1 d . . .
H2 H 0.5220 0.4222 0.5474 0.019 Uiso 1 1 calc R U .
C3 C 0.5324(2) 0.3586(2) 0.5465(2) 0.0206(15) Uani 1 1 d . . .
C4 C 0.5359(3) 0.3245(3) 0.5734(3) 0.0258(17) Uani 1 1 d . . .
H4 H 0.5418 0.2979 0.5621 0.031 Uiso 1 1 calc R U .
C5 C 0.5310(3) 0.3288(2) 0.6170(2) 0.0256(16) Uani 1 1 d . . .
H5 H 0.5334 0.3052 0.6344 0.031 Uiso 1 1 calc R U .
C6 C 0.5225(2) 0.3678(2) 0.6344(2) 0.0221(15) Uani 1 1 d . . .
H6 H 0.5194 0.3706 0.6635 0.026 Uiso 1 1 calc R U .
C7 C 0.5366(3) 0.3548(3) 0.4987(2) 0.0302(19) Uani 1 1 d . . .
H7A H 0.5097 0.3473 0.4867 0.045 Uiso 1 1 calc R U .
H7B H 0.5570 0.3332 0.4921 0.045 Uiso 1 1 calc R U .
H7C H 0.5458 0.3813 0.4872 0.045 Uiso 1 1 calc R U .
C8 C 0.4496(2) 0.4575(3) 0.6351(2) 0.0260(16) Uani 1 1 d . . .
C9 C 0.4253(3) 0.4217(4) 0.6307(2) 0.035(2) Uani 1 1 d . . .
H9 H 0.4378 0.3958 0.6242 0.043 Uiso 1 1 calc R U .
C10 C 0.3808(3) 0.4247(3) 0.6362(3) 0.0325(19) Uani 1 1 d . . .
C11 C 0.3642(3) 0.4635(3) 0.6466(3) 0.036(2) Uani 1 1 d . . .
H11 H 0.3351 0.4656 0.6503 0.044 Uiso 1 1 calc R U .
C12 C 0.3879(3) 0.4992(3) 0.6517(4) 0.048(3) Uani 1 1 d . U .
H12 H 0.3752 0.5246 0.6593 0.058 Uiso 1 1 calc R U .
C13 C 0.4309(3) 0.4970(3) 0.6453(4) 0.042(2) Uani 1 1 d . U .
H13 H 0.4476 0.5211 0.6477 0.051 Uiso 1 1 calc R U .
C14 C 0.3550(3) 0.3851(3) 0.6311(4) 0.046(3) Uani 1 1 d . . .
H14A H 0.3666 0.3684 0.6086 0.069 Uiso 1 1 calc R U .
H14B H 0.3263 0.3926 0.6245 0.069 Uiso 1 1 calc R U .
H14C H 0.3557 0.3692 0.6570 0.069 Uiso 1 1 calc R U .
C15 C 0.5263(3) 0.4523(2) 0.6831(2) 0.0215(15) Uani 1 1 d . . .
C16 C 0.5703(3) 0.4529(2) 0.6884(3) 0.0300(19) Uani 1 1 d . . .
H16 H 0.5879 0.4564 0.6650 0.036 Uiso 1 1 calc R U .
C17 C 0.5876(4) 0.4482(2) 0.7279(3) 0.040(3) Uani 1 1 d . . .
C18 C 0.5623(4) 0.4431(3) 0.7628(3) 0.047(3) Uani 1 1 d . . .
H18 H 0.5745 0.4397 0.7894 0.057 Uiso 1 1 calc R U .
C19 C 0.5191(4) 0.4432(3) 0.7585(3) 0.046(3) Uani 1 1 d . . .
H19 H 0.5020 0.4404 0.7823 0.055 Uiso 1 1 calc R U .
C20 C 0.5005(3) 0.4474(3) 0.7183(2) 0.0312(19) Uani 1 1 d . . .
H20 H 0.4712 0.4470 0.7154 0.037 Uiso 1 1 calc R U .
C21 C 0.6363(4) 0.4475(4) 0.7313(4) 0.070(4) Uani 1 1 d . . .
H21A H 0.6469 0.4216 0.7195 0.105 Uiso 1 1 calc R U .
H21B H 0.6445 0.4494 0.7605 0.105 Uiso 1 1 calc R U .
H21C H 0.6479 0.4711 0.7161 0.105 Uiso 1 1 calc R U .
C22 C 0.6944(2) 0.6213(2) 0.65315(19) 0.0151(13) Uani 1 1 d . . .
C23 C 0.6985(2) 0.5776(2) 0.6606(2) 0.0192(14) Uani 1 1 d . . .
H23 H 0.6750 0.5602 0.6582 0.023 Uiso 1 1 calc R U .
C24 C 0.7374(3) 0.5605(3) 0.6714(2) 0.0288(18) Uani 1 1 d . . .
C25 C 0.7724(3) 0.5874(3) 0.6750(3) 0.037(2) Uani 1 1 d . . .
H25 H 0.7986 0.5761 0.6821 0.045 Uiso 1 1 calc R U .
C26 C 0.7687(3) 0.6295(3) 0.6683(3) 0.036(2) Uani 1 1 d . . .
H26 H 0.7923 0.6468 0.6712 0.043 Uiso 1 1 calc R U .
C27 C 0.7298(2) 0.6473(3) 0.6572(3) 0.0261(16) Uani 1 1 d . . .
H27 H 0.7275 0.6763 0.6525 0.031 Uiso 1 1 calc R U .
C28 C 0.7414(4) 0.5133(3) 0.6782(4) 0.049(3) Uani 1 1 d . . .
H28A H 0.7141 0.5003 0.6754 0.073 Uiso 1 1 calc R U .
H28B H 0.7523 0.5080 0.7060 0.073 Uiso 1 1 calc R U .
H28C H 0.7603 0.5016 0.6575 0.073 Uiso 1 1 calc R U .

loop_
_atom_site_aniso_label
_atom_site_aniso_U_11
_atom_site_aniso_U_22
_atom_site_aniso_U_33
_atom_site_aniso_U_23
_atom_site_aniso_U_13
_atom_site_aniso_U_12
Cu1 0.0261(5) 0.0178(5) 0.0179(5) 0.0006(4) 0.0003(4) 0.0019(4)
Cu2 0.0163(4) 0.0163(4) 0.0163(4) 0.0014(4) 0.0014(4) 0.0014(4)
I1 0.01388(16) 0.01388(16) 0.01388(16) 0.00061(15) 0.00061(15) 0.00061(15)
I2 0.0164(2) 0.0170(2) 0.0174(2) -0.00104(16) 0.00345(16) 0.00281(16)
P1 0.0188(8) 0.0193(8) 0.0088(7) -0.0023(6) 0.0018(6) 0.0036(7)
P2 0.0112(5) 0.0112(5) 0.0112(5) 0.0023(6) 0.0023(6) 0.0023(6)
C1 0.007(3) 0.017(3) 0.014(3) -0.002(3) 0.000(2) -0.002(2)
C2 0.016(3) 0.017(3) 0.015(3) 0.001(3) -0.004(3) 0.000(3)
C3 0.024(3) 0.024(4) 0.014(3) -0.006(3) -0.004(3) 0.004(3)
C4 0.031(4) 0.022(3) 0.024(4) -0.010(3) -0.003(3) 0.001(3)
C5 0.041(4) 0.015(3) 0.021(3) 0.002(3) -0.013(3) -0.003(3)
C6 0.027(4) 0.025(4) 0.015(3) 0.000(3) -0.004(3) -0.004(3)
C7 0.045(5) 0.030(4) 0.016(3) -0.010(3) -0.003(3) 0.015(4)
C8 0.020(3) 0.042(4) 0.016(3) 0.007(3) 0.008(3) 0.002(3)
C9 0.031(4) 0.066(6) 0.010(3) 0.002(4) -0.002(3) 0.007(4)
C10 0.043(5) 0.033(4) 0.022(4) 0.000(3) 0.001(4) -0.011(4)
C11 0.040(5) 0.032(4) 0.037(4) -0.012(4) -0.001(4) 0.012(4)
C12 0.042(5) 0.030(4) 0.072(8) -0.007(5) 0.021(5) -0.003(4)
C13 0.042(5) 0.034(5) 0.050(6) -0.006(4) 0.020(5) -0.002(4)
C14 0.035(5) 0.041(5) 0.062(6) -0.010(5) 0.002(5) -0.019(4)
C15 0.040(4) 0.015(3) 0.009(3) -0.004(3) -0.004(3) 0.002(3)
C16 0.053(5) 0.014(3) 0.023(4) 0.000(3) -0.015(4) -0.004(3)
C17 0.072(7) 0.013(3) 0.035(5) 0.003(3) -0.037(5) -0.011(4)
C18 0.105(10) 0.018(4) 0.019(4) 0.006(3) -0.033(5) -0.011(5)
C19 0.096(9) 0.028(4) 0.013(4) -0.008(3) -0.002(5) 0.004(5)
C20 0.056(5) 0.023(4) 0.014(3) -0.005(3) 0.004(4) 0.004(4)
C21 0.086(9) 0.049(6) 0.074(8) 0.020(6) -0.069(8) -0.020(6)
C22 0.015(3) 0.023(3) 0.007(3) 0.004(3) 0.000(2) 0.006(3)
C23 0.022(3) 0.023(3) 0.013(3) -0.001(3) 0.001(3) 0.005(3)
C24 0.036(4) 0.034(4) 0.017(3) 0.006(3) 0.004(3) 0.025(4)
C25 0.019(4) 0.061(6) 0.032(4) 0.003(4) -0.002(3) 0.019(4)
C26 0.014(3) 0.052(5) 0.041(5) 0.002(4) -0.004(3) -0.001(4)
C27 0.017(3) 0.028(4) 0.033(4) 0.002(3) -0.005(3) 0.003(3)
C28 0.054(6) 0.037(5) 0.055(6) 0.005(5) -0.002(5) 0.034(5)

loop_
_atom_type_symbol
_atom_type_description
_atom_type_scat_dispersion_real
_atom_type_scat_dispersion_imag
_atom_type_scat_source
C C 0.0181 0.0091 'International Tables Vol C Tables 4.2.6.8 and 6.1.1.4'
H H 0.0000 0.0000 'International Tables Vol C Tables 4.2.6.8 and 6.1.1.4'
Cu Cu -1.9646 0.5888 'International Tables Vol C Tables 4.2.6.8 and 6.1.1.4'
I I -0.3257 6.8362 'International Tables Vol C Tables 4.2.6.8 and 6.1.1.4'
P P 0.2955 0.4335 'International Tables Vol C Tables 4.2.6.8 and 6.1.1.4'

loop_
_geom_angle_atom_site_label_1
_geom_angle_atom_site_label_2
_geom_angle_atom_site_label_3
_geom_angle
_geom_angle_site_symmetry_1
_geom_angle_site_symmetry_3
I1 Cu1 I2 104.82(4) . 4
I2 Cu1 I1 105.11(4) . .
I2 Cu1 I2 96.88(4) . 4
P1 Cu1 I1 113.68(6) . .
P1 Cu1 I2 117.25(6) . .
P1 Cu1 I2 116.99(6) . 4
I2 Cu2 I2 95.39(4) . 12
I2 Cu2 I2 95.39(4) . 4
I2 Cu2 I2 95.39(4) 12 4
P2 Cu2 I2 121.35(3) . 4
P2 Cu2 I2 121.35(3) . .
P2 Cu2 I2 121.35(3) . 12
Cu1 I1 Cu1 73.74(4) 12 4
Cu1 I1 Cu1 73.74(4) . 4
Cu1 I1 Cu1 73.74(4) . 12
Cu1 I2 Cu1 73.85(5) . 12
Cu1 I2 Cu2 82.76(4) 12 .
Cu1 I2 Cu2 82.95(4) . .
C1 P1 Cu1 115.4(2) . .
C8 P1 Cu1 114.3(3) . .
C8 P1 C1 105.1(4) . .
C8 P1 C15 103.5(4) . .
C15 P1 Cu1 115.2(3) . .
C15 P1 C1 101.7(3) . .
C22 P2 Cu2 116.1(2) . .
C22 P2 Cu2 116.1(2) 4 .
C22 P2 Cu2 116.1(2) 12 .
C22 P2 C22 102.1(3) . 4
C22 P2 C22 102.1(3) . 12
C22 P2 C22 102.1(3) 4 12
C2 C1 P1 117.9(5) . .
C6 C1 P1 123.1(5) . .
C6 C1 C2 119.1(6) . .
C1 C2 H2 119.3 . .
C1 C2 C3 121.3(6) . .
C3 C2 H2 119.3 . .
C2 C3 C7 119.6(7) . .
C4 C3 C2 117.6(7) . .
C4 C3 C7 122.8(7) . .
C3 C4 H4 119.2 . .
C3 C4 C5 121.5(7) . .
C5 C4 H4 119.2 . .
C4 C5 H5 119.9 . .
C6 C5 C4 120.3(7) . .
C6 C5 H5 119.9 . .
C1 C6 H6 119.9 . .
C5 C6 C1 120.2(7) . .
C5 C6 H6 119.9 . .
C3 C7 H7A 109.5 . .
C3 C7 H7B 109.5 . .
C3 C7 H7C 109.5 . .
H7A C7 H7B 109.5 . .
H7A C7 H7C 109.5 . .
H7B C7 H7C 109.5 . .
C9 C8 P1 121.6(7) . .
C9 C8 C13 121.0(8) . .
C13 C8 P1 117.4(7) . .
C8 C9 H9 120.5 . .
C8 C9 C10 119.0(9) . .
C10 C9 H9 120.5 . .
C9 C10 C14 118.0(9) . .
C11 C10 C9 117.8(9) . .
C11 C10 C14 124.2(9) . .
C10 C11 H11 118.0 . .
C12 C11 C10 123.9(9) . .
C12 C11 H11 118.0 . .
C11 C12 H12 120.6 . .
C11 C12 C13 118.9(10) . .
C13 C12 H12 120.6 . .
C8 C13 H13 120.3 . .
C12 C13 C8 119.3(9) . .
C12 C13 H13 120.3 . .
C10 C14 H14A 109.5 . .
C10 C14 H14B 109.5 . .
C10 C14 H14C 109.5 . .
H14A C14 H14B 109.5 . .
H14A C14 H14C 109.5 . .
H14B C14 H14C 109.5 . .
C16 C15 P1 116.5(6) . .
C20 C15 P1 124.3(7) . .
C20 C15 C16 119.2(8) . .
C15 C16 H16 119.9 . .
C17 C16 C15 120.2(9) . .
C17 C16 H16 119.9 . .
C16 C17 C18 120.8(10) . .
C16 C17 C21 117.6(11) . .
C18 C17 C21 121.6(9) . .
C17 C18 H18 120.0 . .
C17 C18 C19 120.0(8) . .
C19 C18 H18 120.0 . .
C18 C19 H19 119.8 . .
C18 C19 C20 120.3(10) . .
C20 C19 H19 119.8 . .
C15 C20 C19 119.3(10) . .
C15 C20 H20 120.3 . .
C19 C20 H20 120.3 . .
C17 C21 H21A 109.5 . .
C17 C21 H21B 109.5 . .
C17 C21 H21C 109.5 . .
H21A C21 H21B 109.5 . .
H21A C21 H21C 109.5 . .
H21B C21 H21C 109.5 . .
C23 C22 P2 117.6(6) . .
C27 C22 P2 122.9(6) . .
C27 C22 C23 119.5(7) . .
C22 C23 H23 119.8 . .
C24 C23 C22 120.4(7) . .
C24 C23 H23 119.8 . .
C23 C24 C25 118.9(8) . .
C23 C24 C28 119.6(9) . .
C25 C24 C28 121.5(8) . .
C24 C25 H25 119.4 . .
C26 C25 C24 121.1(7) . .
C26 C25 H25 119.4 . .
C25 C26 H26 119.6 . .
C25 C26 C27 120.8(8) . .
C27 C26 H26 119.6 . .
C22 C27 C26 119.3(8) . .
C22 C27 H27 120.3 . .
C26 C27 H27 120.3 . .
C24 C28 H28A 109.5 . .
C24 C28 H28B 109.5 . .
C24 C28 H28C 109.5 . .
H28A C28 H28B 109.5 . .
H28A C28 H28C 109.5 . .
H28B C28 H28C 109.5 . .

loop_
_geom_bond_atom_site_label_1
_geom_bond_atom_site_label_2
_geom_bond_distance
_geom_bond_site_symmetry_2
Cu1 I1 2.6994(12) .
Cu1 I2 2.7010(12) 4
Cu1 I2 2.6907(12) .
Cu1 P1 2.237(2) .
Cu2 I2 2.7276(10) 12
Cu2 I2 2.7276(10) .
Cu2 I2 2.7276(10) 4
Cu2 P2 2.242(3) .
I1 Cu1 2.6995(12) 4
I1 Cu1 2.6995(12) 12
I2 Cu1 2.7011(12) 12
P1 C1 1.830(7) .
P1 C8 1.822(8) .
P1 C15 1.823(7) .
P2 C22 1.827(7) 12
P2 C22 1.827(7) 4
P2 C22 1.826(7) .
C1 C2 1.401(9) .
C1 C6 1.389(10) .
C2 H2 0.9300 .
C2 C3 1.412(10) .
C3 C4 1.378(12) .
C3 C7 1.523(10) .
C4 H4 0.9300 .
C4 C5 1.394(11) .
C5 H5 0.9300 .
C5 C6 1.378(11) .
C6 H6 0.9300 .
C7 H7A 0.9600 .
C7 H7B 0.9600 .
C7 H7C 0.9600 .
C8 C9 1.375(14) .
C8 C13 1.419(13) .
C9 H9 0.9300 .
C9 C10 1.421(13) .
C10 C11 1.375(13) .
C10 C14 1.501(12) .
C11 H11 0.9300 .
C11 C12 1.363(14) .
C12 H12 0.9300 .
C12 C13 1.376(14) .
C13 H13 0.9300 .
C14 H14A 0.9600 .
C14 H14B 0.9600 .
C14 H14C 0.9600 .
C15 C16 1.403(13) .
C15 C20 1.390(11) .
C16 H16 0.9300 .
C16 C17 1.371(11) .
C17 C18 1.372(16) .
C17 C21 1.544(17) .
C18 H18 0.9300 .
C18 C19 1.375(18) .
C19 H19 0.9300 .
C19 C20 1.405(12) .
C20 H20 0.9300 .
C21 H21A 0.9600 .
C21 H21B 0.9600 .
C21 H21C 0.9600 .
C22 C23 1.405(10) .
C22 C27 1.393(11) .
C23 H23 0.9300 .
C23 C24 1.387(11) .
C24 C25 1.398(14) .
C24 C28 1.512(12) .
C25 H25 0.9300 .
C25 C26 1.354(15) .
C26 H26 0.9300 .
C26 C27 1.398(11) .
C27 H27 0.9300 .
C28 H28A 0.9600 .
C28 H28B 0.9600 .
C28 H28C 0.9600 .

loop_
_geom_torsion_atom_site_label_1
_geom_torsion_atom_site_label_2
_geom_torsion_atom_site_label_3
_geom_torsion_atom_site_label_4
_geom_torsion
_geom_torsion_site_symmetry_1
Cu1 P1 C1 C2 -29.6(6) .
Cu1 P1 C1 C6 150.0(5) .
Cu1 P1 C8 C9 136.5(6) .
Cu1 P1 C8 C13 -44.3(8) .
Cu1 P1 C15 C16 -51.2(6) .
Cu1 P1 C15 C20 131.2(6) .
Cu2 P2 C22 C23 -38.7(6) .
Cu2 P2 C22 C27 145.0(5) .
P1 C1 C2 C3 -179.0(5) .
P1 C1 C6 C5 179.4(6) .
P1 C8 C9 C10 179.6(6) .
P1 C8 C13 C12 -177.9(9) .
P1 C15 C16 C17 -177.0(6) .
P1 C15 C20 C19 177.5(6) .
P2 C22 C23 C24 -177.1(5) .
P2 C22 C27 C26 176.5(7) .
C1 P1 C8 C9 8.9(7) .
C1 P1 C8 C13 -171.9(7) .
C1 P1 C15 C16 74.3(6) .
C1 P1 C15 C20 -103.2(7) .
C1 C2 C3 C4 -1.2(11) .
C1 C2 C3 C7 178.1(7) .
C2 C1 C6 C5 -0.9(11) .
C2 C3 C4 C5 0.7(12) .
C3 C4 C5 C6 -0.3(13) .
C4 C5 C6 C1 0.4(12) .
C6 C1 C2 C3 1.4(10) .
C7 C3 C4 C5 -178.6(8) .
C8 P1 C1 C2 97.3(6) .
C8 P1 C1 C6 -83.1(6) .
C8 P1 C15 C16 -176.8(6) .
C8 P1 C15 C20 5.6(7) .
C8 C9 C10 C11 -1.1(12) .
C8 C9 C10 C14 179.8(8) .
C9 C8 C13 C12 1.3(15) .
C9 C10 C11 C12 0.2(15) .
C10 C11 C12 C13 1.5(18) .
C11 C12 C13 C8 -2.2(18) .
C13 C8 C9 C10 0.4(12) .
C14 C10 C11 C12 179.2(11) .
C15 P1 C1 C2 -155.1(6) .
C15 P1 C1 C6 24.6(7) .
C15 P1 C8 C9 -97.4(7) .
C15 P1 C8 C13 81.8(7) .
C15 C16 C17 C18 -0.3(12) .
C15 C16 C17 C21 177.8(8) .
C16 C15 C20 C19 0.0(11) .
C16 C17 C18 C19 -0.8(13) .
C17 C18 C19 C20 1.5(14) .
C18 C19 C20 C15 -1.1(13) .
C20 C15 C16 C17 0.7(11) .
C21 C17 C18 C19 -178.8(9) .
C22 P2 C22 C23 88.6(7) 12
C22 P2 C22 C23 -166.0(5) 4
C22 P2 C22 C27 -87.7(5) 12
C22 P2 C22 C27 17.6(7) 4
C22 C23 C24 C25 0.4(11) .
C22 C23 C24 C28 -178.5(7) .
C23 C22 C27 C26 0.3(11) .
C23 C24 C25 C26 0.3(13) .
C24 C25 C26 C27 -0.7(15) .
C25 C26 C27 C22 0.4(14) .
C27 C22 C23 C24 -0.7(10) .
C28 C24 C25 C26 179.2(9) .
